data_7223069
loop_
_publ_author_name
'chen, zhao'
'yang, lan'
'Hu, Yuxuan'
'Wu, Di'
'Yin, Jun'
'Yu, Guang-Ao'
'Liu, Shenghua'

_publ_section_title
;
 Carbazole-Based Gold(I) Complexes with Alkyl Chains of Different Lengths:
 Tunable Solid-State Fluorescence, Aggregation-Induced Emission (AIE), and
 Reversible Mechanochromism Characteristics
;
_journal_name_full 'RSC Adv.'
_journal_paper_doi 10.1039/C5RA19378H
_journal_year 2015
_chemical_formula_sum 'C30 H22 Au F5 N2 O'
_chemical_formula_weight 718.46
_chemical_name_systematic
; 
 ? 
;
_space_group_IT_number 15
_symmetry_cell_setting monoclinic
_symmetry_space_group_name_Hall '-C 2yc'
_symmetry_space_group_name_H-M 'C 1 2/c 1'
_atom_sites_solution_hydrogens geom
_atom_sites_solution_primary direct
_atom_sites_solution_secondary difmap
_audit_creation_method SHELXL-97
_audit_update_record
;
2015-09-11 deposited with the CCDC.
2015-10-27 downloaded from the CCDC.
;
_cell_angle_alpha 90.00
_cell_angle_beta 99.525(3)
_cell_angle_gamma 90.00
_cell_formula_units_Z 8
_cell_length_a 18.208(4)
_cell_length_b 17.298(3)
_cell_length_c 16.458(3)
_cell_measurement_reflns_used 8920
_cell_measurement_temperature 298(2)
_cell_measurement_theta_max 31.19
_cell_measurement_theta_min 2.17
_cell_volume 5112.2(17)
_computing_cell_refinement 'Bruker SAINT'
_computing_data_collection 'Bruker APEX2'
_computing_data_reduction 'Bruker SAINT'
_computing_molecular_graphics 'Bruker SHELXTL'
_computing_publication_material 'Bruker SHELXTL'
_computing_structure_refinement 'SHELXL-97 (Sheldrick, 2008)'
_computing_structure_solution 'SHELXS-97 (Sheldrick, 2008)'
_diffrn_ambient_temperature 298(2)
_diffrn_measured_fraction_theta_full 0.988
_diffrn_measured_fraction_theta_max 0.988
_diffrn_measurement_device_type 'Bruker APEX-II CCD'
_diffrn_measurement_method '\f and \w scans'
_diffrn_radiation_monochromator graphite
_diffrn_radiation_source 'fine-focus sealed tube'
_diffrn_radiation_type MoK\a
_diffrn_radiation_wavelength 0.71073
_diffrn_reflns_av_R_equivalents 0.0576
_diffrn_reflns_av_sigmaI/netI 0.0563
_diffrn_reflns_limit_h_max 19
_diffrn_reflns_limit_h_min -21
_diffrn_reflns_limit_k_max 20
_diffrn_reflns_limit_k_min -20
_diffrn_reflns_limit_l_max 19
_diffrn_reflns_limit_l_min -19
_diffrn_reflns_number 15351
_diffrn_reflns_theta_full 25.01
_diffrn_reflns_theta_max 25.01
_diffrn_reflns_theta_min 1.63
_exptl_absorpt_coefficient_mu 5.820
_exptl_absorpt_correction_T_max 0.5938
_exptl_absorpt_correction_T_min 0.3890
_exptl_absorpt_correction_type none
_exptl_crystal_colour colorless
_exptl_crystal_density_diffrn 1.867
_exptl_crystal_density_method 'not measured'
_exptl_crystal_description block
_exptl_crystal_F_000 2784
_exptl_crystal_size_max 0.20
_exptl_crystal_size_mid 0.10
_exptl_crystal_size_min 0.10
_refine_diff_density_max 2.116
_refine_diff_density_min -1.248
_refine_diff_density_rms 0.213
_refine_ls_extinction_method none
_refine_ls_goodness_of_fit_ref 1.051
_refine_ls_hydrogen_treatment mixed
_refine_ls_matrix_type full
_refine_ls_number_parameters 352
_refine_ls_number_reflns 4454
_refine_ls_number_restraints 0
_refine_ls_restrained_S_all 1.051
_refine_ls_R_factor_all 0.0810
_refine_ls_R_factor_gt 0.0610
_refine_ls_shift/su_max 0.001
_refine_ls_shift/su_mean 0.000
_refine_ls_structure_factor_coef Fsqd
_refine_ls_weighting_details 'calc w=1/[\s^2^(Fo^2^)+(0.1015P)^2^+97.5493P] where P=(Fo^2^+2Fc^2^)/3'
_refine_ls_weighting_scheme calc
_refine_ls_wR_factor_gt 0.1676
_refine_ls_wR_factor_ref 0.1871
_reflns_number_gt 3548
_reflns_number_total 4454
_reflns_threshold_expression >2sigma(I)
_cod_data_source_file c5ra19378h2.cif
_cod_data_source_block mo_140722f_0m
_cod_depositor_comments
;
The following automatic conversions were performed:

'_symmetry_cell_setting' value 'Monoclinic' changed to 'monoclinic'
according to
/usr/data/users/saulius/crontab/automatic-downloads/rss-feeds/RSC/lib/dictionaries/cif_core.dic
dictionary named 'cif_core.dic' version 2.4.2 from 2011-04-26.

Automatic conversion script
Id: cif_fix_values 3271 2015-04-21 07:52:19Z andrius 
;
_cod_original_cell_volume 5112.1(17)
_cod_original_sg_symbol_H-M C2/c
_cod_database_code 7223069

loop_
_symmetry_equiv_pos_as_xyz
'x, y, z'
'-x, y, -z+1/2'
'x+1/2, y+1/2, z'
'-x+1/2, y+1/2, -z+1/2'
'-x, -y, -z'
'x, -y, z-1/2'
'-x+1/2, -y+1/2, -z'
'x+1/2, -y+1/2, z-1/2'

loop_
_atom_site_label
_atom_site_type_symbol
_atom_site_fract_x
_atom_site_fract_y
_atom_site_fract_z
_atom_site_U_iso_or_equiv
_atom_site_adp_type
_atom_site_occupancy
_atom_site_symmetry_multiplicity
_atom_site_calc_flag
_atom_site_refinement_flags
Au1 Au 0.41349(3) 1.05782(3) 0.72363(3) 0.0476(2) Uani 1 1 d .
C1 C 0.3868(6) 1.1408(6) 0.7986(8) 0.046(3) Uani 1 1 d .
C2 C 0.3634(7) 1.1246(7) 0.8744(7) 0.044(3) Uani 1 1 d .
C3 C 0.3489(7) 1.1793(8) 0.9305(8) 0.054(3) Uani 1 1 d .
C4 C 0.3587(7) 1.2547(8) 0.9122(8) 0.053(3) Uani 1 1 d .
C5 C 0.3835(7) 1.2761(7) 0.8408(8) 0.051(3) Uani 1 1 d .
C6 C 0.3950(7) 1.2197(7) 0.7872(7) 0.047(3) Uani 1 1 d .
C7 C 0.4463(8) 0.9741(7) 0.6571(9) 0.057(3) Uani 1 1 d .
C8 C 0.5021(7) 0.8647(7) 0.5826(8) 0.048(3) Uani 1 1 d .
C9 C 0.5005(7) 0.7916(7) 0.6103(8) 0.052(3) Uani 1 1 d .
H9 H 0.4821 0.7819 0.6587 0.063 Uiso 1 1 calc R
C10 C 0.5260(8) 0.7305(7) 0.5677(8) 0.057(3) Uani 1 1 d .
H10 H 0.5232 0.6798 0.5858 0.068 Uiso 1 1 calc R
C11 C 0.5556(7) 0.7470(7) 0.4980(7) 0.046(3) Uani 1 1 d .
C12 C 0.5592(8) 0.8225(7) 0.4706(8) 0.055(3) Uani 1 1 d .
H12 H 0.5798 0.8332 0.4238 0.066 Uiso 1 1 calc R
C13 C 0.5317(7) 0.8824(7) 0.5138(7) 0.049(3) Uani 1 1 d .
H13 H 0.5334 0.9333 0.4961 0.059 Uiso 1 1 calc R
C14 C 0.5630(8) 0.6127(7) 0.4600(8) 0.053(3) Uani 1 1 d .
H14A H 0.5101 0.6067 0.4605 0.064 Uiso 1 1 calc R
H14B H 0.5904 0.5926 0.5112 0.064 Uiso 1 1 calc R
C15 C 0.5851(8) 0.5718(7) 0.3874(9) 0.055(3) Uani 1 1 d .
H15A H 0.6381 0.5783 0.3880 0.066 Uiso 1 1 calc R
H15B H 0.5589 0.5943 0.3368 0.066 Uiso 1 1 calc R
C16 C 0.5667(8) 0.4855(7) 0.3896(8) 0.058(3) Uani 1 1 d .
H16A H 0.5138 0.4795 0.3897 0.070 Uiso 1 1 calc R
H16B H 0.5930 0.4634 0.4404 0.070 Uiso 1 1 calc R
C17 C 0.5879(7) 0.4408(8) 0.3163(9) 0.058(3) Uani 1 1 d .
H17A H 0.5646 0.3903 0.3137 0.070 Uiso 1 1 calc R
H17B H 0.5684 0.4681 0.2658 0.070 Uiso 1 1 calc R
C18 C 0.6699(7) 0.4309(7) 0.3214(8) 0.052(3) Uani 1 1 d .
H18A H 0.6930 0.4814 0.3210 0.063 Uiso 1 1 calc R
H18B H 0.6899 0.4060 0.3731 0.063 Uiso 1 1 calc R
C19 C 0.7108(6) 0.4121(7) 0.1825(6) 0.042(3) Uani 1 1 d .
C20 C 0.7129(7) 0.4876(7) 0.1541(9) 0.056(3) Uani 1 1 d .
H20 H 0.6971 0.5289 0.1829 0.067 Uiso 1 1 calc R
C21 C 0.7396(9) 0.4985(9) 0.0812(11) 0.079(5) Uani 1 1 d .
H21 H 0.7437 0.5485 0.0618 0.095 Uiso 1 1 calc R
C22 C 0.7611(9) 0.4354(8) 0.0347(9) 0.065(4) Uani 1 1 d .
H22 H 0.7793 0.4442 -0.0141 0.078 Uiso 1 1 calc R
C23 C 0.7547(8) 0.3623(8) 0.0624(8) 0.056(3) Uani 1 1 d .
H23 H 0.7688 0.3209 0.0325 0.068 Uiso 1 1 calc R
C24 C 0.7269(6) 0.3486(6) 0.1357(7) 0.041(3) Uani 1 1 d .
C25 C 0.7141(6) 0.2799(6) 0.1793(6) 0.042(3) Uani 1 1 d .
C26 C 0.7189(8) 0.2001(7) 0.1647(8) 0.059(3) Uani 1 1 d .
H26 H 0.7339 0.1827 0.1166 0.071 Uiso 1 1 calc R
C27 C 0.7016(8) 0.1488(7) 0.2206(8) 0.060(4) Uani 1 1 d .
H27 H 0.7045 0.0960 0.2107 0.072 Uiso 1 1 calc R
C28 C 0.6796(8) 0.1748(8) 0.2929(10) 0.069(4) Uani 1 1 d .
H28 H 0.6668 0.1387 0.3300 0.083 Uiso 1 1 calc R
C29 C 0.6762(8) 0.2517(8) 0.3110(9) 0.059(3) Uani 1 1 d .
H29 H 0.6641 0.2682 0.3609 0.071 Uiso 1 1 calc R
C30 C 0.6911(6) 0.3030(6) 0.2537(7) 0.042(3) Uani 1 1 d .
F1 F 0.3538(5) 1.0486(4) 0.8945(6) 0.072(2) Uani 1 1 d .
F2 F 0.3243(5) 1.1595(6) 0.9987(5) 0.082(3) Uani 1 1 d .
F3 F 0.3444(5) 1.3107(5) 0.9650(5) 0.083(3) Uani 1 1 d .
F4 F 0.3934(5) 1.3517(4) 0.8232(6) 0.079(2) Uani 1 1 d .
F5 F 0.4187(5) 1.2421(5) 0.7173(4) 0.073(2) Uani 1 1 d .
N1 N 0.6891(5) 0.3847(5) 0.2530(6) 0.046(2) Uani 1 1 d .
N3 N 0.4716(6) 0.9266(6) 0.6220(6) 0.052(3) Uani 1 1 d .
O1 O 0.5815(6) 0.6937(5) 0.4493(6) 0.063(2) Uani 1 1 d .

loop_
_atom_site_aniso_label
_atom_site_aniso_U_11
_atom_site_aniso_U_22
_atom_site_aniso_U_33
_atom_site_aniso_U_23
_atom_site_aniso_U_13
_atom_site_aniso_U_12
Au1 0.0480(3) 0.0407(3) 0.0543(3) -0.01096(19) 0.0096(2) 0.0054(2)
C1 0.035(6) 0.025(5) 0.081(8) -0.011(5) 0.015(6) 0.012(4)
C2 0.046(6) 0.043(6) 0.044(6) 0.004(5) 0.013(5) -0.006(5)
C3 0.042(7) 0.063(8) 0.059(7) 0.002(6) 0.015(6) 0.003(6)
C4 0.055(8) 0.055(8) 0.050(7) -0.010(6) 0.008(6) 0.013(6)
C5 0.055(7) 0.033(6) 0.063(8) -0.006(5) 0.005(6) 0.005(5)
C6 0.043(6) 0.052(7) 0.050(7) 0.007(5) 0.014(5) 0.004(6)
C7 0.060(8) 0.032(6) 0.080(9) -0.019(6) 0.012(7) 0.016(6)
C8 0.042(6) 0.043(7) 0.061(7) -0.018(5) 0.009(5) 0.003(5)
C9 0.061(8) 0.051(7) 0.052(7) -0.012(6) 0.029(6) -0.009(6)
C10 0.073(9) 0.036(6) 0.064(8) 0.000(5) 0.019(7) -0.001(6)
C11 0.051(7) 0.041(6) 0.048(6) -0.005(5) 0.017(5) 0.003(5)
C12 0.068(8) 0.043(7) 0.060(7) 0.001(6) 0.028(6) 0.004(6)
C13 0.059(8) 0.033(6) 0.061(7) 0.006(5) 0.025(6) -0.008(5)
C14 0.065(8) 0.036(6) 0.063(8) -0.004(5) 0.025(6) 0.007(6)
C15 0.059(8) 0.048(7) 0.063(8) -0.004(6) 0.023(6) 0.007(6)
C16 0.065(8) 0.045(7) 0.071(8) -0.008(6) 0.030(7) 0.005(6)
C17 0.045(7) 0.058(8) 0.071(9) -0.022(6) 0.010(6) 0.000(6)
C18 0.050(7) 0.050(7) 0.056(7) -0.020(6) 0.008(6) 0.014(6)
C19 0.043(6) 0.039(6) 0.040(6) 0.006(5) -0.002(5) 0.008(5)
C20 0.047(7) 0.038(7) 0.085(9) -0.006(6) 0.019(7) -0.001(6)
C21 0.068(10) 0.057(9) 0.106(13) 0.030(9) -0.005(9) -0.012(8)
C22 0.070(10) 0.070(10) 0.058(8) 0.014(7) 0.014(7) -0.015(8)
C23 0.067(8) 0.056(8) 0.047(7) -0.001(6) 0.013(6) -0.006(7)
C24 0.035(6) 0.032(5) 0.056(7) -0.006(5) 0.003(5) 0.000(4)
C25 0.052(7) 0.034(6) 0.038(6) -0.009(4) 0.004(5) 0.005(5)
C26 0.082(10) 0.041(7) 0.054(7) -0.004(6) 0.008(7) 0.014(7)
C27 0.085(10) 0.030(6) 0.062(8) 0.001(6) 0.006(7) 0.009(6)
C28 0.066(9) 0.051(8) 0.084(10) 0.022(7) -0.006(8) -0.005(7)
C29 0.060(8) 0.055(8) 0.063(8) -0.004(6) 0.015(6) 0.007(6)
C30 0.036(6) 0.042(6) 0.046(6) -0.007(5) 0.005(5) 0.006(5)
F1 0.080(6) 0.048(4) 0.091(6) 0.012(4) 0.024(5) -0.005(4)
F2 0.089(6) 0.101(7) 0.066(5) -0.001(5) 0.041(5) -0.001(5)
F3 0.097(6) 0.071(6) 0.082(6) -0.031(4) 0.020(5) 0.012(5)
F4 0.096(6) 0.041(4) 0.101(6) -0.007(4) 0.018(5) 0.006(4)
F5 0.116(7) 0.052(5) 0.058(5) 0.014(3) 0.038(5) 0.002(4)
N1 0.053(6) 0.040(5) 0.048(5) -0.014(4) 0.018(4) 0.001(5)
N3 0.059(7) 0.045(6) 0.052(6) -0.014(5) 0.009(5) -0.001(5)
O1 0.092(7) 0.037(5) 0.070(6) -0.007(4) 0.037(5) 0.007(5)

loop_
_atom_type_symbol
_atom_type_description
_atom_type_scat_dispersion_real
_atom_type_scat_dispersion_imag
_atom_type_scat_source
C C 0.0033 0.0016 'International Tables Vol C Tables 4.2.6.8 and 6.1.1.4'
H H 0.0000 0.0000 'International Tables Vol C Tables 4.2.6.8 and 6.1.1.4'
N N 0.0061 0.0033 'International Tables Vol C Tables 4.2.6.8 and 6.1.1.4'
O O 0.0106 0.0060 'International Tables Vol C Tables 4.2.6.8 and 6.1.1.4'
F F 0.0171 0.0103 'International Tables Vol C Tables 4.2.6.8 and 6.1.1.4'
Au Au -2.0133 8.8022 'International Tables Vol C Tables 4.2.6.8 and 6.1.1.4'

loop_
_geom_angle_atom_site_label_1
_geom_angle_atom_site_label_2
_geom_angle_atom_site_label_3
_geom_angle
_geom_angle_site_symmetry_3
C7 Au1 C1 175.4(5) .
C7 Au1 Au1 76.7(4) 2_656
C1 Au1 Au1 99.5(3) 2_656
C6 C1 C2 111.7(10) .
C6 C1 Au1 125.3(10) .
C2 C1 Au1 122.8(8) .
F1 C2 C3 116.8(11) .
F1 C2 C1 118.1(10) .
C3 C2 C1 125.1(11) .
F2 C3 C4 120.9(12) .
F2 C3 C2 121.4(12) .
C4 C3 C2 117.7(12) .
F3 C4 C3 119.9(12) .
F3 C4 C5 118.7(12) .
C3 C4 C5 121.4(11) .
C6 C5 F4 121.0(12) .
C6 C5 C4 118.0(11) .
F4 C5 C4 120.9(11) .
F5 C6 C5 117.0(11) .
F5 C6 C1 117.0(11) .
C5 C6 C1 126.0(12) .
N3 C7 Au1 173.9(12) .
C9 C8 C13 121.6(11) .
C9 C8 N3 121.6(12) .
C13 C8 N3 116.8(11) .
C8 C9 C10 121.0(12) .
C8 C9 H9 119.5 .
C10 C9 H9 119.5 .
C11 C10 C9 118.2(11) .
C11 C10 H10 120.9 .
C9 C10 H10 120.9 .
O1 C11 C10 125.0(11) .
O1 C11 C12 114.1(10) .
C10 C11 C12 120.8(11) .
C11 C12 C13 119.6(11) .
C11 C12 H12 120.2 .
C13 C12 H12 120.2 .
C8 C13 C12 118.7(11) .
C8 C13 H13 120.7 .
C12 C13 H13 120.7 .
O1 C14 C15 105.0(10) .
O1 C14 H14A 110.8 .
C15 C14 H14A 110.8 .
O1 C14 H14B 110.8 .
C15 C14 H14B 110.8 .
H14A C14 H14B 108.8 .
C14 C15 C16 110.6(11) .
C14 C15 H15A 109.5 .
C16 C15 H15A 109.5 .
C14 C15 H15B 109.5 .
C16 C15 H15B 109.5 .
H15A C15 H15B 108.1 .
C15 C16 C17 112.8(11) .
C15 C16 H16A 109.0 .
C17 C16 H16A 109.0 .
C15 C16 H16B 109.0 .
C17 C16 H16B 109.0 .
H16A C16 H16B 107.8 .
C18 C17 C16 113.2(11) .
C18 C17 H17A 108.9 .
C16 C17 H17A 108.9 .
C18 C17 H17B 108.9 .
C16 C17 H17B 108.9 .
H17A C17 H17B 107.8 .
N1 C18 C17 112.5(10) .
N1 C18 H18A 109.1 .
C17 C18 H18A 109.1 .
N1 C18 H18B 109.1 .
C17 C18 H18B 109.1 .
H18A C18 H18B 107.8 .
N1 C19 C20 129.7(11) .
N1 C19 C24 108.1(10) .
C20 C19 C24 122.1(11) .
C21 C20 C19 117.1(13) .
C21 C20 H20 121.5 .
C19 C20 H20 121.5 .
C20 C21 C22 122.0(13) .
C20 C21 H21 119.0 .
C22 C21 H21 119.0 .
C23 C22 C21 119.1(14) .
C23 C22 H22 120.4 .
C21 C22 H22 120.4 .
C22 C23 C24 120.7(13) .
C22 C23 H23 119.7 .
C24 C23 H23 119.7 .
C19 C24 C23 118.6(11) .
C19 C24 C25 108.0(10) .
C23 C24 C25 133.3(11) .
C26 C25 C30 117.5(11) .
C26 C25 C24 135.3(11) .
C30 C25 C24 107.2(10) .
C27 C26 C25 120.0(12) .
C27 C26 H26 120.0 .
C25 C26 H26 120.0 .
C26 C27 C28 120.1(12) .
C26 C27 H27 120.0 .
C28 C27 H27 120.0 .
C29 C28 C27 122.1(14) .
C29 C28 H28 119.0 .
C27 C28 H28 119.0 .
C30 C29 C28 117.6(13) .
C30 C29 H29 121.2 .
C28 C29 H29 121.2 .
C29 C30 N1 130.7(11) .
C29 C30 C25 122.6(11) .
N1 C30 C25 106.7(10) .
C19 N1 C30 110.0(9) .
C19 N1 C18 126.8(10) .
C30 N1 C18 123.2(10) .
C7 N3 C8 176.5(14) .
C11 O1 C14 118.1(9) .

loop_
_geom_bond_atom_site_label_1
_geom_bond_atom_site_label_2
_geom_bond_distance
_geom_bond_site_symmetry_2
Au1 C7 1.967(12) .
Au1 C1 2.004(11) .
Au1 Au1 3.1262(11) 2_656
C1 C6 1.390(16) .
C1 C2 1.412(17) .
C2 F1 1.374(13) .
C2 C3 1.378(18) .
C3 F2 1.320(15) .
C3 C4 1.357(19) .
C4 F3 1.355(14) .
C4 C5 1.378(18) .
C5 C6 1.355(17) .
C5 F4 1.358(14) .
C6 F5 1.351(13) .
C7 N3 1.144(15) .
C8 C9 1.346(18) .
C8 C13 1.366(17) .
C8 N3 1.413(15) .
C9 C10 1.391(17) .
C9 H9 0.9300 .
C10 C11 1.375(17) .
C10 H10 0.9300 .
C11 O1 1.357(14) .
C11 C12 1.387(17) .
C12 C13 1.395(17) .
C12 H12 0.9300 .
C13 H13 0.9300 .
C14 O1 1.458(15) .
C14 C15 1.501(17) .
C14 H14A 0.9700 .
C14 H14B 0.9700 .
C15 C16 1.531(17) .
C15 H15A 0.9700 .
C15 H15B 0.9700 .
C16 C17 1.535(18) .
C16 H16A 0.9700 .
C16 H16B 0.9700 .
C17 C18 1.491(18) .
C17 H17A 0.9700 .
C17 H17B 0.9700 .
C18 N1 1.470(14) .
C18 H18A 0.9700 .
C18 H18B 0.9700 .
C19 N1 1.369(15) .
C19 C20 1.389(17) .
C19 C24 1.400(15) .
C20 C21 1.38(2) .
C20 H20 0.9300 .
C21 C22 1.42(2) .
C21 H21 0.9300 .
C22 C23 1.355(18) .
C22 H22 0.9300 .
C23 C24 1.404(17) .
C23 H23 0.9300 .
C24 C25 1.428(16) .
C25 C26 1.406(16) .
C25 C30 1.414(15) .
C26 C27 1.353(19) .
C26 H26 0.9300 .
C27 C28 1.39(2) .
C27 H27 0.9300 .
C28 C29 1.367(19) .
C28 H28 0.9300 .
C29 C30 1.355(18) .
C29 H29 0.9300 .
C30 N1 1.413(15) .

loop_
_geom_torsion_atom_site_label_1
_geom_torsion_atom_site_label_2
_geom_torsion_atom_site_label_3
_geom_torsion_atom_site_label_4
_geom_torsion
_geom_torsion_site_symmetry_1
C7 Au1 C1 C6 110(7) .
Au1 Au1 C1 C6 76.9(10) 2_656
C7 Au1 C1 C2 -64(7) .
Au1 Au1 C1 C2 -97.2(9) 2_656
C6 C1 C2 F1 -179.3(10) .
Au1 C1 C2 F1 -4.6(15) .
C6 C1 C2 C3 1.0(17) .
Au1 C1 C2 C3 175.8(10) .
F1 C2 C3 F2 -2.3(18) .
C1 C2 C3 F2 177.3(11) .
F1 C2 C3 C4 179.4(11) .
C1 C2 C3 C4 -0.9(19) .
F2 C3 C4 F3 1(2) .
C2 C3 C4 F3 179.3(11) .
F2 C3 C4 C5 -179.3(12) .
C2 C3 C4 C5 -1(2) .
F3 C4 C5 C6 -177.7(11) .
C3 C4 C5 C6 3(2) .
F3 C4 C5 F4 -0.1(19) .
C3 C4 C5 F4 -179.8(12) .
F4 C5 C6 F5 1.9(18) .
C4 C5 C6 F5 179.5(11) .
F4 C5 C6 C1 179.8(11) .
C4 C5 C6 C1 -3(2) .
C2 C1 C6 F5 178.7(10) .
Au1 C1 C6 F5 4.1(16) .
C2 C1 C6 C5 0.8(18) .
Au1 C1 C6 C5 -173.8(10) .
C1 Au1 C7 N3 -30(18) .
Au1 Au1 C7 N3 4(13) 2_656
C13 C8 C9 C10 -3(2) .
N3 C8 C9 C10 175.5(12) .
C8 C9 C10 C11 2(2) .
C9 C10 C11 O1 -178.8(12) .
C9 C10 C11 C12 -1(2) .
O1 C11 C12 C13 177.6(11) .
C10 C11 C12 C13 -1(2) .
C9 C8 C13 C12 1.5(19) .
N3 C8 C13 C12 -177.0(11) .
C11 C12 C13 C8 0(2) .
O1 C14 C15 C16 -178.6(11) .
C14 C15 C16 C17 179.7(12) .
C15 C16 C17 C18 72.1(16) .
C16 C17 C18 N1 177.1(11) .
N1 C19 C20 C21 178.1(12) .
C24 C19 C20 C21 -6.9(18) .
C19 C20 C21 C22 3(2) .
C20 C21 C22 C23 1(2) .
C21 C22 C23 C24 0(2) .
N1 C19 C24 C23 -176.3(10) .
C20 C19 C24 C23 7.8(17) .
N1 C19 C24 C25 0.3(12) .
C20 C19 C24 C25 -175.6(10) .
C22 C23 C24 C19 -4.3(19) .
C22 C23 C24 C25 -179.9(13) .
C19 C24 C25 C26 178.8(14) .
C23 C24 C25 C26 -5(2) .
C19 C24 C25 C30 -0.9(12) .
C23 C24 C25 C30 175.0(12) .
C30 C25 C26 C27 0.2(19) .
C24 C25 C26 C27 -179.5(13) .
C25 C26 C27 C28 0(2) .
C26 C27 C28 C29 -2(2) .
C27 C28 C29 C30 4(2) .
C28 C29 C30 N1 177.0(12) .
C28 C29 C30 C25 -3.9(19) .
C26 C25 C30 C29 2.1(18) .
C24 C25 C30 C29 -178.2(11) .
C26 C25 C30 N1 -178.7(10) .
C24 C25 C30 N1 1.1(12) .
C20 C19 N1 C30 175.8(11) .
C24 C19 N1 C30 0.3(13) .
C20 C19 N1 C18 -7.1(19) .
C24 C19 N1 C18 177.4(10) .
C29 C30 N1 C19 178.3(12) .
C25 C30 N1 C19 -0.9(13) .
C29 C30 N1 C18 1(2) .
C25 C30 N1 C18 -178.1(10) .
C17 C18 N1 C19 98.5(15) .
C17 C18 N1 C30 -84.8(15) .
Au1 C7 N3 C8 90(25) .
C9 C8 N3 C7 6(22) .
C13 C8 N3 C7 -176(100) .
C10 C11 O1 C14 13.8(19) .
C12 C11 O1 C14 -164.5(11) .
C15 C14 O1 C11 168.5(11) .
